data_2107072
loop_
_publ_author_name
'Guitel, J.C.'
'Tordjman, I.'

_publ_section_title
;
 Structure cristalline du polyphosphate de lithium, Li P O3
;
_journal_name_full 'Acta Crystallographica B (24,1968-38,1982)'
_journal_page_first 2960
_journal_page_last 2966
_journal_volume 32
_journal_year 1976
_chemical_formula_sum 'Li O3 P'
_chemical_name_systematic 'Li (P O3)'
_space_group_IT_number 7
_symmetry_space_group_name_Hall 'P -2yac'
_symmetry_space_group_name_H-M 'P 1 n 1'
_cell_angle_alpha 90
_cell_angle_beta 98.99
_cell_angle_gamma 90
_cell_formula_units_Z 20
_cell_length_a 16.453
_cell_length_b 5.405
_cell_length_c 13.086
_cell_volume 1149.422
_citation_journal_id_ASTM ACBCAR
_cod_data_source_file Guitel_ACBCAR_1976_54.cif
_cod_data_source_block Li1O3P1
_cod_original_sg_symbol_Hall 'P -2yc (x-z,y,z)'
_cod_original_formula_sum 'Li1 O3 P1'
_cod_database_code 2107072

loop_
_symmetry_equiv_pos_as_xyz
x,y,z
x+1/2,-y,z+1/2

loop_
_atom_site_label
_atom_site_type_symbol
_atom_site_fract_x
_atom_site_fract_y
_atom_site_fract_z
_atom_site_occupancy
_atom_site_U_iso_or_equiv
Li7 Li+1 0.9332 0.522 0.3227 1 0.0
O2 O-2 0.642 0.0514 0.2994 1 0.0
O26 O-2 0.3277 0.3601 0.3072 1 0.0
P2 P+5 0.59249 0.1526 0.3871 1 0.0
O15 O-2 0.6538 0.6429 0.2133 1 0.0
Li1 Li+1 0.3174 0.507 0.4469 1 0.0
P3 P+5 0.69745 0.8092 0.2959 1 0.0
O6 O-2 0.0904 0.9228 0.3419 1 0.0
O25 O-2 0.2594 0.2757 0.1244 1 0.0
O30 O-2 0.5575 0.3243 0.0795 1 0.0
O9 O-2 0.4446 0.0822 0.1208 1 0.0
O7 O-2 0.2086 0.0842 0.2705 1 0.0
O1 O-2 0.5376 0.9559 0.4058 1 0.0
P9 P+5 0.38988 0.8475 0.1381 1 0.0
P6 P+5 0.07331 0.1581 0.4086 1 0.0
O28 O-2 0.4456 0.6511 0.1853 1 0.0
O24 O-2 0.2277 0.7359 0.4054 1 0.0
O14 O-2 0.6517 0.2027 0.4834 1 0.0
O8 O-2 0.3433 0.9473 0.2284 1 0.0
Li6 Li+1 0.8184 0.48 0.4438 1 0.0
Li5 Li+1 0.7429 0.007 0.0134 1 0.0
P10 P+5 0.48161 0.1899 0.02197 1 0.0
O12 O-2 0.5665 0.688 0.5713 1 0.0
Li2 Li+1 0.4339 0.52 0.3236 1 0.0
P1 P+5 0.5 0.8117 0.5 1 0.0
O11 O-2 0.4244 0.6757 0.458 1 0.0
O29 O-2 0.4185 0.3264 0.951 1 0.0
Li10 Li+1 0.246 0.0397 0.0081 1 0.0
O16 O-2 0.7227 0.7169 0.4033 1 0.0
Li9 Li+1 0.1679 0.525 0.0813 1 0.0
P5 P+5 0.90816 0.8398 0.115 1 0.0
P8 P+5 0.28662 0.1884 0.2316 1 0.0
O3 O-2 0.7772 0.9188 0.2546 1 0.0
P7 P+5 0.17433 0.8247 0.3102 1 0.0
O13 O-2 0.54 0.3554 0.3366 1 0.0
O18 O-2 0.8294 0.3495 0.3014 1 0.0
P4 P+5 0.80915 0.1719 0.2179 1 0.0
O23 O-2 0.1524 0.6592 0.2176 1 0.0
Li8 Li+1 0.0506 0.462 0.2034 1 0.0
O5 O-2 0.4789 0.0544 0.5552 1 0.0
Li3 Li+1 0.5497 0.493 0.2016 1 0.0
O10 O-2 0.0024 0.0649 0.4677 1 0.0
O27 O-2 0.3298 0.7979 0.0439 1 0.0
O19 O-2 0.8333 0.7833 0.0433 1 0.0
O20 O-2 0.9456 0.6418 0.1834 1 0.0
O17 O-2 0.7527 0.2455 0.1238 1 0.0
Li4 Li+1 0.6651 0.493 0.0827 1 0.0
O22 O-2 0.1507 0.2112 0.4845 1 0.0
O21 O-2 0.0368 0.3559 0.3366 1 0.0
O4 O-2 0.8948 0.0786 0.1861 1 0.0
